data_9010807
loop_
_publ_author_name
'Schwendtner, K.'
'Kolitsch, U.'

_publ_section_title
;Two new structure types: KFe3(AsO4)2(HAsO4)2 and K(H2O)M3+(H1.5AsO4)2(H2AsO4)
 (M3+ = Fe, Ga, In) - synthesis, crystal structure and spectroscopy
;
_journal_name_full 'European Journal of Mineralogy'
_journal_page_first 399
_journal_page_last 409
_journal_paper_doi 10.1127/0935-1221/2007/0019-1726
_journal_volume 19
_journal_year 2007
_chemical_formula_structural K(H2O)Fe(H1.5AsO4)2(H2AsO4)
_chemical_formula_sum 'As3 Fe H7 K O13'
_space_group_IT_number 13
_symmetry_space_group_name_Hall '-P 2yac'
_symmetry_space_group_name_H-M 'P 1 2/n 1'
_cell_angle_alpha 90
_cell_angle_beta 94.86
_cell_angle_gamma 90
_cell_length_a 4.700
_cell_length_b 8.712
_cell_length_c 13.828
_cell_formula_units_Z 2
_cell_volume 564.171
_database_code_amcsd 0007221
_exptl_crystal_density_diffrn 3.148
_cod_original_formula_sum 'K O13 Fe As3 H7'
_cod_database_code 9010807
_amcsd_formula_title K(H2O)Fe(H1.5AsO4)2(H2AsO4)

loop_
_space_group_symop_operation_xyz
x,y,z
1/2-x,y,1/2-z
1/2+x,-y,1/2+z
-x,-y,-z

loop_
_atom_site_label
_atom_site_fract_x
_atom_site_fract_y
_atom_site_fract_z
_atom_site_occupancy
_atom_site_U_iso_or_equiv
K 0.61830 0.99480 0.00910 0.50000 0.04690
O7 0.75000 0.34740 0.25000 1.00000 0.02480
Fe 0.75000 0.77744 0.25000 1.00000 0.01630
As1 0.20590 0.65359 0.10111 1.00000 0.01445
As2 0.25000 0.03815 0.25000 1.00000 0.01560
O1 -0.02350 0.61610 0.18400 1.00000 0.01800
O2 0.47260 0.77550 0.13270 1.00000 0.01780
O3 0.32650 0.48320 0.06360 1.00000 0.02340
O4 0.04110 0.74570 0.00170 1.00000 0.02640
O5 -0.02000 0.94400 0.19160 1.00000 0.01780
O6 0.13280 0.15580 0.33810 1.00000 0.02630
H1 0.00800 0.23000 0.32200 1.00000 0.03500
H2 -0.05800 0.66800 -0.02600 1.00000 0.02600
H3 0.82270 0.41360 0.20720 1.00000 0.06000
H4 0.45780 0.50490 0.02800 0.50000 0.05000

loop_
_cod_related_entry_id
_cod_related_entry_database
_cod_related_entry_code
1 AMCSD 0007221
